data_1563519
loop_
_publ_author_name
'Lei, Xiao-Wu'
'Hu, Chun-Li'
'Mao, Jiang-Gao'

_publ_section_title
;
 Syntheses and crystal structures of RE3MnSn5&#x2212;x (RE=Tm, Lu) with 3D
 Mn--Sn framework
;
_journal_issue 9
_journal_name_full 'Journal of Solid State Chemistry'
_journal_page_first 2032
_journal_page_last 2039
_journal_paper_doi 10.1016/j.jssc.2010.07.003
_journal_volume 183
_journal_year 2010
_chemical_formula_sum 'Lu3 Mn Sn4.95'
_chemical_formula_weight 1167.13
_space_group_IT_number 62
_space_group_name_Hall '-P 2ac 2n'
_space_group_name_H-M_alt 'P n m a'
_symmetry_cell_setting orthorhombic
_symmetry_space_group_name_H-M 'P n m a'
_atom_sites_solution_hydrogens .
_atom_sites_solution_primary direct
_atom_sites_solution_secondary difmap
_cell_angle_alpha 90.00
_cell_angle_beta 90.00
_cell_angle_gamma 90.00
_cell_formula_units_Z 8
_cell_length_a 18.417(4)
_cell_length_b 6.0453(12)
_cell_length_c 14.939(3)
_cell_measurement_temperature 293(2)
_cell_volume 1663.3(6)
_computing_cell_refinement 'CrystalClear (Rigaku Corp., 2000)'
_computing_data_collection 'CrystalClear (Rigaku Corp., 2000)'
_computing_data_reduction 'CrystalClear (Rigaku Corp., 2000)'
_computing_structure_refinement 'SHELXL-97 (Sheldrick, 1997)'
_computing_structure_solution 'SHELXS-97 (Sheldrick, 1990)'
_diffrn_ambient_temperature 293(2)
_diffrn_detector_area_resol_mean 14.6306
_diffrn_measured_fraction_theta_full 0.986
_diffrn_measured_fraction_theta_max 0.986
_diffrn_measurement_device_type 'Mercury70 (2x2 bin mode)'
_diffrn_measurement_method CCD_Profile_fitting
_diffrn_radiation_monochromator graphite
_diffrn_radiation_source 'fine-focus sealed tube'
_diffrn_radiation_type MoK\a
_diffrn_radiation_wavelength 0.71073
_diffrn_reflns_av_R_equivalents 0.0369
_diffrn_reflns_av_sigmaI/netI 0.0243
_diffrn_reflns_limit_h_max 19
_diffrn_reflns_limit_h_min -23
_diffrn_reflns_limit_k_max 7
_diffrn_reflns_limit_k_min -7
_diffrn_reflns_limit_l_max 19
_diffrn_reflns_limit_l_min -19
_diffrn_reflns_number 12523
_diffrn_reflns_theta_full 27.48
_diffrn_reflns_theta_max 27.48
_diffrn_reflns_theta_min 2.73
_exptl_absorpt_coefficient_mu 51.201
_exptl_absorpt_correction_T_max 1.0000
_exptl_absorpt_correction_T_min 0.6018
_exptl_absorpt_correction_type multi-scan
_exptl_crystal_colour dark
_exptl_crystal_density_diffrn 9.322
_exptl_crystal_density_method 'not measured'
_exptl_crystal_description Prism
_exptl_crystal_F_000 3883
_exptl_crystal_size_max 0.15000
_exptl_crystal_size_mid 0.0300
_exptl_crystal_size_min 0.0300
_refine_diff_density_max 2.109
_refine_diff_density_min -1.774
_refine_diff_density_rms 0.332
_refine_ls_extinction_method SHELXL
_refine_ls_goodness_of_fit_ref 1.125
_refine_ls_hydrogen_treatment none
_refine_ls_matrix_type full
_refine_ls_number_parameters 101
_refine_ls_number_reflns 2054
_refine_ls_number_restraints 0
_refine_ls_restrained_S_all 1.125
_refine_ls_R_factor_all 0.0229
_refine_ls_R_factor_gt 0.0187
_refine_ls_shift/su_max 0.002
_refine_ls_shift/su_mean 0.000
_refine_ls_structure_factor_coef Fsqd
_refine_ls_weighting_details 'calc w=1/[\s^2^(Fo^2^)+(0.0190P)^2^+3.4653P] where P=(Fo^2^+2Fc^2^)/3'
_refine_ls_weighting_scheme calc
_refine_ls_wR_factor_gt 0.0422
_refine_ls_wR_factor_ref 0.0433
_reflns_number_gt 1784
_reflns_number_total 2054
_reflns_threshold_expression >2sigma(I)
_cod_data_source_file JSSC-2010-183-2032.CIF
_cod_data_source_block Lu3MnSn4.95
_cod_depositor_comments
;
The following automatic conversions were performed:

data item '_exptl_absorpt_correction_type' value 'Multi-Scan' was
changed to 'multi-scan' in accordance with the built-in table derived
from the CIF Core dictionary named 'cif_core.dic' version 2.4.5 last
updated on 2014-11-21.

Automatic conversion script
Id: cif_fix_values 8369 2020-08-20 11:38:08Z andrius 
;
_cod_original_sg_symbol_H-M Pnma
_cod_database_code 1563519

loop_
_symmetry_equiv_pos_as_xyz
'x, y, z'
'-x+1/2, -y, z+1/2'
'-x, y+1/2, -z'
'x+1/2, -y+1/2, -z+1/2'
'-x, -y, -z'
'x-1/2, y, -z-1/2'
'x, -y-1/2, z'
'-x-1/2, y-1/2, z-1/2'

loop_
_atom_site_label
_atom_site_type_symbol
_atom_site_fract_x
_atom_site_fract_y
_atom_site_fract_z
_atom_site_U_iso_or_equiv
_atom_site_adp_type
_atom_site_occupancy
_atom_site_symmetry_multiplicity
_atom_site_calc_flag
_atom_site_refinement_flags
_atom_site_disorder_assembly
_atom_site_disorder_group
Lu1 Lu 0.84904(2) 0.2500 0.31807(2) 0.00818(9) Uani 1 2 d S . .
Lu2 Lu 0.94380(2) 0.7500 0.73917(2) 0.00799(9) Uani 1 2 d S . .
Lu3 Lu 0.71179(2) 0.2500 0.68199(2) 0.00774(9) Uani 1 2 d S . .
Lu4 Lu 0.93730(2) 0.7500 0.96939(2) 0.01010(10) Uani 1 2 d S . .
Lu5 Lu 0.96475(2) 0.7500 0.34922(3) 0.00822(9) Uani 1 2 d S . .
Lu6 Lu 0.82167(2) 0.2500 0.03263(3) 0.01006(10) Uani 1 2 d S . .
Mn1 Mn 0.68512(6) 0.48868(17) 0.33927(6) 0.0095(2) Uani 1 1 d . . .
Sn1 Sn 0.80473(3) 0.7500 0.38442(4) 0.00884(13) Uani 1 2 d S . .
Sn2 Sn 0.73378(4) 0.2500 0.48345(4) 0.00957(14) Uani 1 2 d S . .
Sn3 Sn 0.87941(4) 0.2500 0.70602(4) 0.01241(15) Uani 1 2 d S . .
Sn4 Sn 0.72004(4) 0.2500 0.18615(4) 0.00957(14) Uani 1 2 d S . .
Sn5 Sn 0.93290(4) 0.2500 0.89267(5) 0.0148(3) Uani 0.895(3) 2 d SP . .
Sn6 Sn 0.93260(2) 0.49524(8) 0.15886(3) 0.00827(10) Uani 1 1 d . . .
Sn7 Sn 0.86760(2) 0.50250(8) 0.54093(3) 0.00679(10) Uani 1 1 d . . .
Sn8 Sn 0.98472(4) 0.2500 0.44138(4) 0.01001(14) Uani 1 2 d S . .

loop_
_atom_site_aniso_label
_atom_site_aniso_U_11
_atom_site_aniso_U_22
_atom_site_aniso_U_33
_atom_site_aniso_U_23
_atom_site_aniso_U_13
_atom_site_aniso_U_12
Lu1 0.0090(2) 0.0104(2) 0.00519(17) 0.000 -0.00018(14) 0.000
Lu2 0.0077(2) 0.0120(2) 0.00424(17) 0.000 -0.00030(14) 0.000
Lu3 0.00838(19) 0.0111(2) 0.00375(16) 0.000 -0.00036(14) 0.000
Lu4 0.0123(2) 0.0139(2) 0.00413(17) 0.000 -0.00082(14) 0.000
Lu5 0.0078(2) 0.0108(2) 0.00609(17) 0.000 0.00050(15) 0.000
Lu6 0.0136(2) 0.0106(2) 0.00591(17) 0.000 -0.00316(15) 0.000
Mn1 0.0103(5) 0.0118(5) 0.0064(4) 0.0005(4) -0.0012(4) 0.0004(4)
Sn1 0.0078(3) 0.0147(3) 0.0041(3) 0.000 -0.0004(2) 0.000
Sn2 0.0097(3) 0.0158(3) 0.0032(3) 0.000 -0.0002(2) 0.000
Sn3 0.0086(3) 0.0238(4) 0.0048(3) 0.000 0.0014(2) 0.000
Sn4 0.0092(3) 0.0152(3) 0.0042(3) 0.000 0.0000(2) 0.000
Sn5 0.0097(4) 0.0200(5) 0.0146(4) 0.000 -0.0033(3) 0.000
Sn6 0.0097(2) 0.0092(2) 0.00590(19) 0.00058(17) -0.00093(16) -0.00003(16)
Sn7 0.0085(2) 0.0085(2) 0.00333(18) 0.00058(16) -0.00054(16) 0.00007(17)
Sn8 0.0089(3) 0.0165(3) 0.0046(3) 0.000 0.0002(2) 0.000

loop_
_atom_type_symbol
_atom_type_description
_atom_type_scat_dispersion_real
_atom_type_scat_dispersion_imag
_atom_type_scat_source
Mn Mn 0.3368 0.7283 'International Tables Vol C Tables 4.2.6.8 and 6.1.1.4'
Sn Sn -0.6537 1.4246 'International Tables Vol C Tables 4.2.6.8 and 6.1.1.4'
Lu Lu -0.4720 5.8584 'International Tables Vol C Tables 4.2.6.8 and 6.1.1.4'

loop_
_geom_angle_atom_site_label_1
_geom_angle_atom_site_label_2
_geom_angle_atom_site_label_3
_geom_angle
_geom_angle_site_symmetry_1
_geom_angle_site_symmetry_3
Sn4 Lu1 Sn8 176.72(2) . .
Sn4 Lu1 Sn6 84.00(2) . .
Sn8 Lu1 Sn6 93.10(2) . .
Sn4 Lu1 Sn6 84.00(2) . 7_565
Sn8 Lu1 Sn6 93.10(2) . 7_565
Sn6 Lu1 Sn6 55.25(2) . 7_565
Sn4 Lu1 Sn2 89.01(3) . .
Sn8 Lu1 Sn2 94.27(2) . .
Sn6 Lu1 Sn2 151.387(11) . .
Sn6 Lu1 Sn2 151.387(11) 7_565 .
Sn4 Lu1 Sn1 90.080(15) . .
Sn8 Lu1 Sn1 91.200(15) . .
Sn6 Lu1 Sn1 85.260(17) . .
Sn6 Lu1 Sn1 140.434(16) 7_565 .
Sn2 Lu1 Sn1 66.991(13) . .
Sn4 Lu1 Sn1 90.080(15) . 1_545
Sn8 Lu1 Sn1 91.200(15) . 1_545
Sn6 Lu1 Sn1 140.434(16) . 1_545
Sn6 Lu1 Sn1 85.260(17) 7_565 1_545
Sn2 Lu1 Sn1 66.991(13) . 1_545
Sn1 Lu1 Sn1 133.97(3) . 1_545
Sn4 Lu1 Mn1 50.86(2) . 7_565
Sn8 Lu1 Mn1 131.84(2) . 7_565
Sn6 Lu1 Mn1 134.54(2) . 7_565
Sn6 Lu1 Mn1 107.66(2) 7_565 7_565
Sn2 Lu1 Mn1 48.94(2) . 7_565
Sn1 Lu1 Mn1 98.25(2) . 7_565
Sn1 Lu1 Mn1 49.70(2) 1_545 7_565
Sn4 Lu1 Mn1 50.86(2) . .
Sn8 Lu1 Mn1 131.84(2) . .
Sn6 Lu1 Mn1 107.66(2) . .
Sn6 Lu1 Mn1 134.54(2) 7_565 .
Sn2 Lu1 Mn1 48.94(2) . .
Sn1 Lu1 Mn1 49.70(2) . .
Sn1 Lu1 Mn1 98.25(2) 1_545 .
Mn1 Lu1 Mn1 50.85(4) 7_565 .
Sn4 Lu1 Lu5 121.313(11) . .
Sn8 Lu1 Lu5 57.709(11) . .
Sn6 Lu1 Lu5 56.063(14) . .
Sn6 Lu1 Lu5 101.171(17) 7_565 .
Sn2 Lu1 Lu5 106.133(14) . .
Sn1 Lu1 Lu5 50.060(17) . .
Sn1 Lu1 Lu5 148.296(18) 1_545 .
Mn1 Lu1 Lu5 148.20(2) 7_565 .
Mn1 Lu1 Lu5 98.84(2) . .
Sn4 Lu1 Lu5 121.313(11) . 1_545
Sn8 Lu1 Lu5 57.709(11) . 1_545
Sn6 Lu1 Lu5 101.170(17) . 1_545
Sn6 Lu1 Lu5 56.063(14) 7_565 1_545
Sn2 Lu1 Lu5 106.133(14) . 1_545
Sn1 Lu1 Lu5 148.296(18) . 1_545
Sn1 Lu1 Lu5 50.060(17) 1_545 1_545
Mn1 Lu1 Lu5 98.84(2) 7_565 1_545
Mn1 Lu1 Lu5 148.20(2) . 1_545
Lu5 Lu1 Lu5 108.37(2) . 1_545
Sn4 Lu1 Lu3 55.471(10) . 2_654
Sn8 Lu1 Lu3 123.584(11) . 2_654
Sn6 Lu1 Lu3 96.454(18) . 2_654
Sn6 Lu1 Lu3 51.458(14) 7_565 2_654
Sn2 Lu1 Lu3 102.300(15) . 2_654
Sn1 Lu1 Lu3 144.878(19) . 2_654
Sn1 Lu1 Lu3 50.055(16) 1_545 2_654
Mn1 Lu1 Lu3 56.340(19) 7_565 2_654
Mn1 Lu1 Lu3 97.28(2) . 2_654
Lu5 Lu1 Lu3 151.378(15) . 2_654
Lu5 Lu1 Lu3 65.888(14) 1_545 2_654
Sn8 Lu2 Sn6 96.83(2) 5_766 3_756
Sn8 Lu2 Sn6 96.83(2) 5_766 5_766
Sn6 Lu2 Sn6 56.85(2) 3_756 5_766
Sn8 Lu2 Sn4 101.31(2) 5_766 2_665
Sn6 Lu2 Sn4 146.211(14) 3_756 2_665
Sn6 Lu2 Sn4 146.211(14) 5_766 2_665
Sn8 Lu2 Mn1 139.11(2) 5_766 8_766
Sn6 Lu2 Mn1 95.77(3) 3_756 8_766
Sn6 Lu2 Mn1 122.40(3) 5_766 8_766
Sn4 Lu2 Mn1 52.59(2) 2_665 8_766
Sn8 Lu2 Mn1 139.11(2) 5_766 2_665
Sn6 Lu2 Mn1 122.40(3) 3_756 2_665
Sn6 Lu2 Mn1 95.77(3) 5_766 2_665
Sn4 Lu2 Mn1 52.59(2) 2_665 2_665
Mn1 Lu2 Mn1 54.42(4) 8_766 2_665
Sn8 Lu2 Sn3 91.309(15) 5_766 .
Sn6 Lu2 Sn3 140.871(17) 3_756 .
Sn6 Lu2 Sn3 84.236(18) 5_766 .
Sn4 Lu2 Sn3 67.200(14) 2_665 .
Mn1 Lu2 Sn3 102.74(3) 8_766 .
Mn1 Lu2 Sn3 51.61(2) 2_665 .
Sn8 Lu2 Sn3 91.309(15) 5_766 1_565
Sn6 Lu2 Sn3 84.236(18) 3_756 1_565
Sn6 Lu2 Sn3 140.871(17) 5_766 1_565
Sn4 Lu2 Sn3 67.200(14) 2_665 1_565
Mn1 Lu2 Sn3 51.61(2) 8_766 1_565
Mn1 Lu2 Sn3 102.74(3) 2_665 1_565
Sn3 Lu2 Sn3 133.93(3) . 1_565
Sn8 Lu2 Lu4 155.98(2) 5_766 .
Sn6 Lu2 Lu4 62.393(14) 3_756 .
Sn6 Lu2 Lu4 62.393(14) 5_766 .
Sn4 Lu2 Lu4 102.715(18) 2_665 .
Mn1 Lu2 Lu4 60.01(2) 8_766 .
Mn1 Lu2 Lu4 60.01(2) 2_665 .
Sn3 Lu2 Lu4 97.941(13) . .
Sn3 Lu2 Lu4 97.941(13) 1_565 .
Sn8 Lu2 Sn7 55.395(19) 5_766 .
Sn6 Lu2 Sn7 152.188(17) 3_756 .
Sn6 Lu2 Sn7 119.281(16) 5_766 .
Sn4 Lu2 Sn7 54.162(13) 2_665 .
Mn1 Lu2 Sn7 106.64(3) 8_766 .
Mn1 Lu2 Sn7 84.64(2) 2_665 .
Sn3 Lu2 Sn7 49.699(14) . .
Sn3 Lu2 Sn7 96.752(18) 1_565 .
Lu4 Lu2 Sn7 143.902(14) . .
Sn8 Lu2 Sn7 55.395(19) 5_766 7_575
Sn6 Lu2 Sn7 119.281(16) 3_756 7_575
Sn6 Lu2 Sn7 152.188(17) 5_766 7_575
Sn4 Lu2 Sn7 54.162(13) 2_665 7_575
Mn1 Lu2 Sn7 84.64(2) 8_766 7_575
Mn1 Lu2 Sn7 106.64(3) 2_665 7_575
Sn3 Lu2 Sn7 96.752(18) . 7_575
Sn3 Lu2 Sn7 49.699(14) 1_565 7_575
Lu4 Lu2 Sn7 143.902(14) . 7_575
Sn7 Lu2 Sn7 49.076(19) . 7_575
Sn8 Lu2 Lu5 58.675(10) 5_766 5_776
Sn6 Lu2 Lu5 56.875(14) 3_756 5_776
Sn6 Lu2 Lu5 103.329(19) 5_766 5_776
Sn4 Lu2 Lu5 110.446(13) 2_665 5_776
Mn1 Lu2 Lu5 97.93(2) 8_766 5_776
Mn1 Lu2 Lu5 152.18(2) 2_665 5_776
Sn3 Lu2 Lu5 149.484(18) . 5_776
Sn3 Lu2 Lu5 50.161(17) 1_565 5_776
Lu4 Lu2 Lu5 111.849(10) . 5_776
Sn7 Lu2 Lu5 102.883(17) . 5_776
Sn7 Lu2 Lu5 62.941(13) 7_575 5_776
Sn2 Lu3 Sn1 177.97(2) . 2_665
Sn2 Lu3 Sn6 90.323(17) . 8_756
Sn1 Lu3 Sn6 91.440(17) 2_665 8_756
Sn2 Lu3 Sn6 90.323(17) . 2_665
Sn1 Lu3 Sn6 91.440(17) 2_665 2_665
Sn6 Lu3 Sn6 59.74(2) 8_756 2_665
Sn2 Lu3 Sn3 88.86(2) . .
Sn1 Lu3 Sn3 89.11(2) 2_665 .
Sn6 Lu3 Sn3 150.121(12) 8_756 .
Sn6 Lu3 Sn3 150.121(12) 2_665 .
Sn2 Lu3 Sn4 88.106(13) . 2_665
Sn1 Lu3 Sn4 91.115(13) 2_665 2_665
Sn6 Lu3 Sn4 142.353(17) 8_756 2_665
Sn6 Lu3 Sn4 82.652(19) 2_665 2_665
Sn3 Lu3 Sn4 67.470(14) . 2_665
Sn2 Lu3 Sn4 88.106(13) . 2_655
Sn1 Lu3 Sn4 91.115(13) 2_665 2_655
Sn6 Lu3 Sn4 82.652(19) 8_756 2_655
Sn6 Lu3 Sn4 142.353(17) 2_665 2_655
Sn3 Lu3 Sn4 67.470(14) . 2_655
Sn4 Lu3 Sn4 134.84(3) 2_665 2_655
Sn2 Lu3 Mn1 127.41(2) . 2_665
Sn1 Lu3 Mn1 50.94(2) 2_665 2_665
Sn6 Lu3 Mn1 141.88(2) 8_756 2_665
Sn6 Lu3 Mn1 108.97(2) 2_665 2_665
Sn3 Lu3 Mn1 50.74(2) . 2_665
Sn4 Lu3 Mn1 49.11(2) 2_665 2_665
Sn4 Lu3 Mn1 101.61(2) 2_655 2_665
Sn2 Lu3 Mn1 127.41(2) . 8_756
Sn1 Lu3 Mn1 50.94(2) 2_665 8_756
Sn6 Lu3 Mn1 108.97(2) 8_756 8_756
Sn6 Lu3 Mn1 141.88(2) 2_665 8_756
Sn3 Lu3 Mn1 50.74(2) . 8_756
Sn4 Lu3 Mn1 101.61(2) 2_665 8_756
Sn4 Lu3 Mn1 49.11(2) 2_655 8_756
Mn1 Lu3 Mn1 55.22(4) 2_665 8_756
Sn2 Lu3 Lu6 56.027(11) . 2_655
Sn1 Lu3 Lu6 124.538(11) 2_665 2_655
Sn6 Lu3 Lu6 53.127(12) 8_756 2_655
Sn6 Lu3 Lu6 100.997(17) 2_665 2_655
Sn3 Lu3 Lu6 103.205(12) . 2_655
Sn4 Lu3 Lu6 143.732(17) 2_665 2_655
Sn4 Lu3 Lu6 48.712(15) 2_655 2_655
Mn1 Lu3 Lu6 149.54(2) 2_665 2_655
Mn1 Lu3 Lu6 97.25(2) 8_756 2_655
Sn2 Lu3 Lu6 56.027(11) . 2_665
Sn1 Lu3 Lu6 124.538(11) 2_665 2_665
Sn6 Lu3 Lu6 100.997(17) 8_756 2_665
Sn6 Lu3 Lu6 53.127(12) 2_665 2_665
Sn3 Lu3 Lu6 103.205(12) . 2_665
Sn4 Lu3 Lu6 48.712(15) 2_665 2_665
Sn4 Lu3 Lu6 143.732(17) 2_655 2_665
Mn1 Lu3 Lu6 97.25(2) 2_665 2_665
Mn1 Lu3 Lu6 149.54(2) 8_756 2_665
Lu6 Lu3 Lu6 105.11(2) 2_655 2_665
Sn2 Lu3 Lu1 124.632(10) . 2_665
Sn1 Lu3 Lu1 55.932(10) 2_665 2_665
Sn6 Lu3 Lu1 101.644(18) 8_756 2_665
Sn6 Lu3 Lu1 53.973(12) 2_665 2_665
Sn3 Lu3 Lu1 103.319(13) . 2_665
Sn4 Lu3 Lu1 50.972(16) 2_665 2_665
Sn4 Lu3 Lu1 146.606(17) 2_655 2_665
Mn1 Lu3 Lu1 55.14(2) 2_665 2_665
Mn1 Lu3 Lu1 99.41(2) 8_756 2_665
Lu6 Lu3 Lu1 153.476(16) 2_655 2_665
Lu6 Lu3 Lu1 68.617(16) 2_665 2_665
Sn5 Lu4 Sn2 135.43(2) 5_767 2_665
Sn5 Lu4 Sn6 56.428(18) 5_767 7_576
Sn2 Lu4 Sn6 85.115(15) 2_665 7_576
Sn5 Lu4 Sn6 56.428(18) 5_767 1_556
Sn2 Lu4 Sn6 85.115(15) 2_665 1_556
Sn6 Lu4 Sn6 57.08(2) 7_576 1_556
Sn5 Lu4 Sn5 104.502(16) 5_767 .
Sn2 Lu4 Sn5 89.916(16) 2_665 .
Sn6 Lu4 Sn5 139.212(18) 7_576 .
Sn6 Lu4 Sn5 82.18(2) 1_556 .
Sn5 Lu4 Sn5 104.502(16) 5_767 1_565
Sn2 Lu4 Sn5 89.916(16) 2_665 1_565
Sn6 Lu4 Sn5 82.18(2) 7_576 1_565
Sn6 Lu4 Sn5 139.212(18) 1_556 1_565
Sn5 Lu4 Sn5 138.37(3) . 1_565
Sn5 Lu4 Mn1 154.142(19) 5_767 2_665
Sn2 Lu4 Mn1 50.14(2) 2_665 2_665
Sn6 Lu4 Mn1 134.92(2) 7_576 2_665
Sn6 Lu4 Mn1 106.82(2) 1_556 2_665
Sn5 Lu4 Mn1 50.72(2) . 2_665
Sn5 Lu4 Mn1 100.50(3) 1_565 2_665
Sn5 Lu4 Mn1 154.142(19) 5_767 8_766
Sn2 Lu4 Mn1 50.14(2) 2_665 8_766
Sn6 Lu4 Mn1 106.82(2) 7_576 8_766
Sn6 Lu4 Mn1 134.92(2) 1_556 8_766
Sn5 Lu4 Mn1 100.50(3) . 8_766
Sn5 Lu4 Mn1 50.72(2) 1_565 8_766
Mn1 Lu4 Mn1 51.72(4) 2_665 8_766
Sn5 Lu4 Sn6 80.48(2) 5_767 3_756
Sn2 Lu4 Sn6 137.647(16) 2_665 3_756
Sn6 Lu4 Sn6 107.744(16) 7_576 3_756
Sn6 Lu4 Sn6 136.098(15) 1_556 3_756
Sn5 Lu4 Sn6 103.01(2) . 3_756
Sn5 Lu4 Sn6 53.957(17) 1_565 3_756
Mn1 Lu4 Sn6 109.79(3) 2_665 3_756
Mn1 Lu4 Sn6 87.65(3) 8_766 3_756
Sn5 Lu4 Sn6 80.48(2) 5_767 5_766
Sn2 Lu4 Sn6 137.646(16) 2_665 5_766
Sn6 Lu4 Sn6 136.098(16) 7_576 5_766
Sn6 Lu4 Sn6 107.744(15) 1_556 5_766
Sn5 Lu4 Sn6 53.957(17) . 5_766
Sn5 Lu4 Sn6 103.01(2) 1_565 5_766
Mn1 Lu4 Sn6 87.65(3) 2_665 5_766
Mn1 Lu4 Sn6 109.79(3) 8_766 5_766
Sn6 Lu4 Sn6 51.59(2) 3_756 5_766
Sn5 Lu4 Lu2 128.77(2) 5_767 .
Sn2 Lu4 Lu2 95.806(16) 2_665 .
Sn6 Lu4 Lu2 151.460(11) 7_576 .
Sn6 Lu4 Lu2 151.460(11) 1_556 .
Sn5 Lu4 Lu2 69.308(15) . .
Sn5 Lu4 Lu2 69.308(15) 1_565 .
Mn1 Lu4 Lu2 55.70(2) 2_665 .
Mn1 Lu4 Lu2 55.70(2) 8_766 .
Sn6 Lu4 Lu2 54.094(13) 3_756 .
Sn6 Lu4 Lu2 54.094(13) 5_766 .
Sn5 Lu4 Lu6 105.132(16) 5_767 1_556
Sn2 Lu4 Lu6 55.023(11) 2_665 1_556
Sn6 Lu4 Lu6 98.398(17) 7_576 1_556
Sn6 Lu4 Lu6 52.357(11) 1_556 1_556
Sn5 Lu4 Lu6 48.194(17) . 1_556
Sn5 Lu4 Lu6 144.50(2) 1_565 1_556
Mn1 Lu4 Lu6 54.53(2) 2_665 1_556
Mn1 Lu4 Lu6 96.35(2) 8_766 1_556
Sn6 Lu4 Lu6 151.190(13) 3_756 1_556
Sn6 Lu4 Lu6 100.776(16) 5_766 1_556
Lu2 Lu4 Lu6 105.475(10) . 1_556
Sn3 Lu5 Sn1 174.07(2) 5_766 .
Sn3 Lu5 Sn8 89.47(2) 5_766 5_766
Sn1 Lu5 Sn8 96.45(2) . 5_766
Sn3 Lu5 Sn6 86.216(18) 5_766 .
Sn1 Lu5 Sn6 88.549(17) . .
Sn8 Lu5 Sn6 151.690(11) 5_766 .
Sn3 Lu5 Sn6 86.217(18) 5_766 7_575
Sn1 Lu5 Sn6 88.549(17) . 7_575
Sn8 Lu5 Sn6 151.690(11) 5_766 7_575
Sn6 Lu5 Sn6 55.86(2) . 7_575
Sn3 Lu5 Sn8 90.463(15) 5_766 1_565
Sn1 Lu5 Sn8 92.062(14) . 1_565
Sn8 Lu5 Sn8 64.768(13) 5_766 1_565
Sn6 Lu5 Sn8 143.118(15) . 1_565
Sn6 Lu5 Sn8 87.278(18) 7_575 1_565
Sn3 Lu5 Sn8 90.463(15) 5_766 .
Sn1 Lu5 Sn8 92.062(14) . .
Sn8 Lu5 Sn8 64.768(13) 5_766 .
Sn6 Lu5 Sn8 87.278(18) . .
Sn6 Lu5 Sn8 143.118(15) 7_575 .
Sn8 Lu5 Sn8 129.51(3) 1_565 .
Sn3 Lu5 Lu2 57.617(10) 5_766 5_776
Sn1 Lu5 Lu2 120.685(11) . 5_776
Sn8 Lu5 Lu2 102.244(13) 5_766 5_776
Sn6 Lu5 Lu2 98.960(18) . 5_776
Sn6 Lu5 Lu2 52.496(12) 7_575 5_776
Sn8 Lu5 Lu2 50.108(15) 1_565 5_776
Sn8 Lu5 Lu2 146.621(19) . 5_776
Sn3 Lu5 Lu2 57.617(10) 5_766 5_766
Sn1 Lu5 Lu2 120.685(11) . 5_766
Sn8 Lu5 Lu2 102.244(13) 5_766 5_766
Sn6 Lu5 Lu2 52.495(12) . 5_766
Sn6 Lu5 Lu2 98.960(17) 7_575 5_766
Sn8 Lu5 Lu2 146.621(19) 1_565 5_766
Sn8 Lu5 Lu2 50.108(16) . 5_766
Lu2 Lu5 Lu2 109.398(19) 5_776 5_766
Sn3 Lu5 Lu1 120.992(12) 5_766 .
Sn1 Lu5 Lu1 57.258(11) . .
Sn8 Lu5 Lu1 106.421(11) 5_766 .
Sn6 Lu5 Lu1 53.789(12) . .
Sn6 Lu5 Lu1 99.726(16) 7_575 .
Sn8 Lu5 Lu1 147.978(18) 1_565 .
Sn8 Lu5 Lu1 51.747(15) . .
Lu2 Lu5 Lu1 151.316(15) 5_776 .
Lu2 Lu5 Lu1 63.490(16) 5_766 .
Sn3 Lu5 Lu1 120.992(12) 5_766 1_565
Sn1 Lu5 Lu1 57.258(11) . 1_565
Sn8 Lu5 Lu1 106.421(11) 5_766 1_565
Sn6 Lu5 Lu1 99.726(16) . 1_565
Sn6 Lu5 Lu1 53.789(11) 7_575 1_565
Sn8 Lu5 Lu1 51.747(15) 1_565 1_565
Sn8 Lu5 Lu1 147.978(18) . 1_565
Lu2 Lu5 Lu1 63.490(16) 5_776 1_565
Lu2 Lu5 Lu1 151.316(15) 5_766 1_565
Lu1 Lu5 Lu1 108.37(2) . 1_565
Sn5 Lu6 Sn4 174.80(2) 1_554 .
Sn5 Lu6 Sn6 88.50(2) 1_554 7_565
Sn4 Lu6 Sn6 86.92(2) . 7_565
Sn5 Lu6 Sn6 88.50(2) 1_554 .
Sn4 Lu6 Sn6 86.92(2) . .
Sn6 Lu6 Sn6 56.14(2) 7_565 .
Sn5 Lu6 Sn1 90.85(3) 1_554 2_664
Sn4 Lu6 Sn1 94.35(3) . 2_664
Sn6 Lu6 Sn1 151.920(11) 7_565 2_664
Sn6 Lu6 Sn1 151.920(11) . 2_664
Sn5 Lu6 Sn2 93.322(16) 1_554 2_654
Sn4 Lu6 Sn2 88.665(16) . 2_654
Sn6 Lu6 Sn2 84.385(18) 7_565 2_654
Sn6 Lu6 Sn2 140.439(16) . 2_654
Sn1 Lu6 Sn2 67.625(13) 2_664 2_654
Sn5 Lu6 Sn2 93.322(16) 1_554 2_664
Sn4 Lu6 Sn2 88.665(16) . 2_664
Sn6 Lu6 Sn2 140.439(16) 7_565 2_664
Sn6 Lu6 Sn2 84.385(18) . 2_664
Sn1 Lu6 Sn2 67.625(13) 2_664 2_664
Sn2 Lu6 Sn2 134.81(3) 2_654 2_664
Sn5 Lu6 Mn1 53.15(2) 1_554 8_755
Sn4 Lu6 Mn1 130.94(2) . 8_755
Sn6 Lu6 Mn1 108.89(2) 7_565 8_755
Sn6 Lu6 Mn1 140.80(2) . 8_755
Sn1 Lu6 Mn1 50.82(2) 2_664 8_755
Sn2 Lu6 Mn1 49.36(2) 2_654 8_755
Sn2 Lu6 Mn1 103.54(2) 2_664 8_755
Sn5 Lu6 Mn1 53.15(2) 1_554 2_664
Sn4 Lu6 Mn1 130.94(2) . 2_664
Sn6 Lu6 Mn1 140.80(2) 7_565 2_664
Sn6 Lu6 Mn1 108.89(2) . 2_664
Sn1 Lu6 Mn1 50.82(2) 2_664 2_664
Sn2 Lu6 Mn1 103.54(2) 2_654 2_664
Sn2 Lu6 Mn1 49.36(2) 2_664 2_664
Mn1 Lu6 Mn1 57.30(4) 8_755 2_664
Sn5 Lu6 Lu3 122.134(12) 1_554 2_664
Sn4 Lu6 Lu3 56.193(11) . 2_664
Sn6 Lu6 Lu3 97.337(18) 7_565 2_664
Sn6 Lu6 Lu3 51.728(14) . 2_664
Sn1 Lu6 Lu3 106.660(15) 2_664 2_664
Sn2 Lu6 Lu3 144.493(19) 2_654 2_664
Sn2 Lu6 Lu3 49.314(16) 2_664 2_664
Mn1 Lu6 Lu3 152.67(2) 8_755 2_664
Mn1 Lu6 Lu3 97.30(2) 2_664 2_664
Sn5 Lu6 Lu3 122.134(12) 1_554 2_654
Sn4 Lu6 Lu3 56.193(11) . 2_654
Sn6 Lu6 Lu3 51.728(14) 7_565 2_654
Sn6 Lu6 Lu3 97.337(18) . 2_654
Sn1 Lu6 Lu3 106.660(15) 2_664 2_654
Sn2 Lu6 Lu3 49.314(16) 2_654 2_654
Sn2 Lu6 Lu3 144.493(19) 2_664 2_654
Mn1 Lu6 Lu3 97.30(2) 8_755 2_654
Mn1 Lu6 Lu3 152.67(2) 2_664 2_654
Lu3 Lu6 Lu3 105.11(2) 2_664 2_654
Sn5 Lu6 Lu4 55.434(11) 1_554 1_554
Sn4 Lu6 Lu4 122.998(11) . 1_554
Sn6 Lu6 Lu4 99.149(19) 7_565 1_554
Sn6 Lu6 Lu4 54.103(14) . 1_554
Sn1 Lu6 Lu4 103.515(15) 2_664 1_554
Sn2 Lu6 Lu4 148.181(18) 2_654 1_554
Sn2 Lu6 Lu4 52.211(17) 2_664 1_554
Mn1 Lu6 Lu4 100.60(2) 8_755 1_554
Mn1 Lu6 Lu4 54.86(2) 2_664 1_554
Lu3 Lu6 Lu4 66.832(14) 2_664 1_554
Lu3 Lu6 Lu4 149.793(15) 2_654 1_554
Sn2 Mn1 Sn4 107.31(4) . .
Sn2 Mn1 Sn1 81.39(3) . .
Sn4 Mn1 Sn1 108.05(4) . .
Sn2 Mn1 Sn5 109.04(4) . 2_664
Sn4 Mn1 Sn5 134.92(4) . 2_664
Sn1 Mn1 Sn5 102.94(4) . 2_664
Sn2 Mn1 Sn3 172.63(5) . 2_664
Sn4 Mn1 Sn3 78.84(3) . 2_664
Sn1 Mn1 Sn3 100.77(4) . 2_664
Sn5 Mn1 Sn3 63.65(3) 2_664 2_664
Sn2 Mn1 Mn1 58.26(2) . 7_565
Sn4 Mn1 Mn1 58.73(2) . 7_565
Sn1 Mn1 Mn1 124.44(2) . 7_565
Sn5 Mn1 Mn1 124.31(2) 2_664 7_565
Sn3 Mn1 Mn1 124.27(2) 2_664 7_565
Sn2 Mn1 Lu2 112.17(4) . 2_664
Sn4 Mn1 Lu2 63.05(3) . 2_664
Sn1 Mn1 Lu2 165.12(4) . 2_664
Sn5 Mn1 Lu2 78.99(3) 2_664 2_664
Sn3 Mn1 Lu2 66.57(3) 2_664 2_664
Mn1 Mn1 Lu2 62.79(2) 7_565 2_664
Sn2 Mn1 Mn1 121.74(2) . 7_575
Sn4 Mn1 Mn1 121.27(2) . 7_575
Sn1 Mn1 Mn1 55.56(2) . 7_575
Sn5 Mn1 Mn1 55.69(2) 2_664 7_575
Sn3 Mn1 Mn1 55.73(2) 2_664 7_575
Mn1 Mn1 Mn1 180.00(8) 7_565 7_575
Lu2 Mn1 Mn1 117.212(19) 2_664 7_575
Sn2 Mn1 Lu6 64.92(3) . 2_665
Sn4 Mn1 Lu6 168.26(4) . 2_665
Sn1 Mn1 Lu6 63.07(2) . 2_665
Sn5 Mn1 Lu6 56.69(3) 2_664 2_665
Sn3 Mn1 Lu6 109.64(4) 2_664 2_665
Mn1 Mn1 Lu6 118.651(19) 7_565 2_665
Lu2 Mn1 Lu6 127.32(3) 2_664 2_665
Mn1 Mn1 Lu6 61.349(19) 7_575 2_665
Sn2 Mn1 Lu4 62.08(3) . 2_664
Sn4 Mn1 Lu4 114.51(4) . 2_664
Sn1 Mn1 Lu4 129.96(4) . 2_664
Sn5 Mn1 Lu4 63.26(3) 2_664 2_664
Sn3 Mn1 Lu4 111.95(4) 2_664 2_664
Mn1 Mn1 Lu4 64.142(19) 7_565 2_664
Lu2 Mn1 Lu4 64.29(3) 2_664 2_664
Mn1 Mn1 Lu4 115.858(19) 7_575 2_664
Lu6 Mn1 Lu4 70.61(2) 2_665 2_664
Sn2 Mn1 Lu1 63.56(3) . .
Sn4 Mn1 Lu1 59.46(2) . .
Sn1 Mn1 Lu1 63.72(3) . .
Sn5 Mn1 Lu1 164.86(4) 2_664 .
Sn3 Mn1 Lu1 123.74(4) 2_664 .
Mn1 Mn1 Lu1 64.577(19) 7_565 .
Lu2 Mn1 Lu1 115.78(3) 2_664 .
Mn1 Mn1 Lu1 115.424(19) 7_575 .
Lu6 Mn1 Lu1 108.82(3) 2_665 .
Lu4 Mn1 Lu1 118.70(3) 2_664 .
Sn2 Mn1 Lu3 127.09(4) . 2_664
Sn4 Mn1 Lu3 62.91(2) . 2_664
Sn1 Mn1 Lu3 57.67(3) . 2_664
Sn5 Mn1 Lu3 111.52(4) 2_664 2_664
Sn3 Mn1 Lu3 59.06(3) 2_664 2_664
Mn1 Mn1 Lu3 117.608(18) 7_565 2_664
Lu2 Mn1 Lu3 107.72(3) 2_664 2_664
Mn1 Mn1 Lu3 62.392(18) 7_575 2_664
Lu6 Mn1 Lu3 113.78(3) 2_665 2_664
Lu4 Mn1 Lu3 170.65(3) 2_664 2_664
Lu1 Mn1 Lu3 68.52(2) . 2_664
Mn1 Sn1 Mn1 68.88(5) . 7_575
Mn1 Sn1 Lu5 137.21(3) . .
Mn1 Sn1 Lu5 137.21(3) 7_575 .
Mn1 Sn1 Sn7 140.59(3) . 7_575
Mn1 Sn1 Sn7 102.12(3) 7_575 7_575
Lu5 Sn1 Sn7 75.969(19) . 7_575
Mn1 Sn1 Sn7 102.12(3) . .
Mn1 Sn1 Sn7 140.59(3) 7_575 .
Lu5 Sn1 Sn7 75.969(19) . .
Sn7 Sn1 Sn7 59.66(2) 7_575 .
Mn1 Sn1 Lu3 71.39(3) . 2_664
Mn1 Sn1 Lu3 71.39(3) 7_575 2_664
Lu5 Sn1 Lu3 85.63(2) . 2_664
Sn7 Sn1 Lu3 144.293(17) 7_575 2_664
Sn7 Sn1 Lu3 144.293(17) . 2_664
Mn1 Sn1 Lu6 66.11(3) . 2_665
Mn1 Sn1 Lu6 66.11(3) 7_575 2_665
Lu5 Sn1 Lu6 146.55(2) . 2_665
Sn7 Sn1 Lu6 75.12(2) 7_575 2_665
Sn7 Sn1 Lu6 75.12(2) . 2_665
Lu3 Sn1 Lu6 127.83(3) 2_664 2_665
Mn1 Sn1 Lu1 130.06(3) . 1_565
Mn1 Sn1 Lu1 66.58(3) 7_575 1_565
Lu5 Sn1 Lu1 72.682(13) . 1_565
Sn7 Sn1 Lu1 71.403(17) 7_575 1_565
Sn7 Sn1 Lu1 126.64(2) . 1_565
Lu3 Sn1 Lu1 74.013(13) 2_664 1_565
Lu6 Sn1 Lu1 112.835(13) 2_665 1_565
Mn1 Sn1 Lu1 66.58(3) . .
Mn1 Sn1 Lu1 130.06(3) 7_575 .
Lu5 Sn1 Lu1 72.682(13) . .
Sn7 Sn1 Lu1 126.64(2) 7_575 .
Sn7 Sn1 Lu1 71.403(17) . .
Lu3 Sn1 Lu1 74.013(13) 2_664 .
Lu6 Sn1 Lu1 112.835(13) 2_665 .
Lu1 Sn1 Lu1 133.97(3) 1_565 .
Mn1 Sn2 Mn1 63.47(5) 7_565 .
Mn1 Sn2 Lu3 137.21(3) 7_565 .
Mn1 Sn2 Lu3 137.21(3) . .
Mn1 Sn2 Sn7 139.01(3) 7_565 .
Mn1 Sn2 Sn7 102.93(3) . .
Lu3 Sn2 Sn7 80.146(18) . .
Mn1 Sn2 Sn7 102.93(3) 7_565 7_565
Mn1 Sn2 Sn7 139.01(3) . 7_565
Lu3 Sn2 Sn7 80.146(18) . 7_565
Sn7 Sn2 Sn7 60.64(3) . 7_565
Mn1 Sn2 Lu4 67.78(3) 7_565 2_664
Mn1 Sn2 Lu4 67.78(3) . 2_664
Lu3 Sn2 Lu4 86.037(19) . 2_664
Sn7 Sn2 Lu4 146.327(16) . 2_664
Sn7 Sn2 Lu4 146.327(16) 7_565 2_664
Mn1 Sn2 Lu1 67.50(3) 7_565 .
Mn1 Sn2 Lu1 67.50(3) . .
Lu3 Sn2 Lu1 147.10(3) . .
Sn7 Sn2 Lu1 71.59(2) . .
Sn7 Sn2 Lu1 71.59(2) 7_565 .
Lu4 Sn2 Lu1 126.86(2) 2_664 .
Mn1 Sn2 Lu6 65.72(3) 7_565 2_655
Mn1 Sn2 Lu6 124.05(3) . 2_655
Lu3 Sn2 Lu6 74.659(13) . 2_655
Sn7 Sn2 Lu6 131.04(2) . 2_655
Sn7 Sn2 Lu6 74.001(17) 7_565 2_655
Lu4 Sn2 Lu6 72.766(14) 2_664 2_655
Lu1 Sn2 Lu6 111.931(13) . 2_655
Mn1 Sn2 Lu6 124.05(3) 7_565 2_665
Mn1 Sn2 Lu6 65.72(2) . 2_665
Lu3 Sn2 Lu6 74.659(13) . 2_665
Sn7 Sn2 Lu6 74.001(17) . 2_665
Sn7 Sn2 Lu6 131.04(2) 7_565 2_665
Lu4 Sn2 Lu6 72.766(14) 2_664 2_665
Lu1 Sn2 Lu6 111.931(13) . 2_665
Lu6 Sn2 Lu6 134.81(3) 2_655 2_665
Mn1 Sn3 Mn1 68.54(5) 8_756 2_665
Mn1 Sn3 Sn7 105.93(3) 8_756 7_565
Mn1 Sn3 Sn7 149.94(4) 2_665 7_565
Mn1 Sn3 Sn7 149.94(4) 8_756 .
Mn1 Sn3 Sn7 105.93(3) 2_665 .
Sn7 Sn3 Sn7 63.31(3) 7_565 .
Mn1 Sn3 Sn5 58.13(3) 8_756 .
Mn1 Sn3 Sn5 58.13(3) 2_665 .
Sn7 Sn3 Sn5 145.530(17) 7_565 .
Sn7 Sn3 Sn5 145.530(17) . .
Mn1 Sn3 Lu5 127.10(3) 8_756 5_766
Mn1 Sn3 Lu5 127.10(3) 2_665 5_766
Sn7 Sn3 Lu5 80.651(19) 7_565 5_766
Sn7 Sn3 Lu5 80.651(19) . 5_766
Sn5 Sn3 Lu5 86.58(3) . 5_766
Mn1 Sn3 Lu3 70.19(3) 8_756 .
Mn1 Sn3 Lu3 70.20(3) 2_665 .
Sn7 Sn3 Lu3 80.084(18) 7_565 .
Sn7 Sn3 Lu3 80.084(18) . .
Sn5 Sn3 Lu3 116.09(3) . .
Lu5 Sn3 Lu3 157.33(3) 5_766 .
Mn1 Sn3 Lu2 124.34(3) 8_756 .
Mn1 Sn3 Lu2 61.82(2) 2_665 .
Sn7 Sn3 Lu2 129.63(2) 7_565 .
Sn7 Sn3 Lu2 70.847(16) . .
Sn5 Sn3 Lu2 74.784(14) . .
Lu5 Sn3 Lu2 72.222(14) 5_766 .
Lu3 Sn3 Lu2 112.090(14) . .
Mn1 Sn3 Lu2 61.82(2) 8_756 1_545
Mn1 Sn3 Lu2 124.34(3) 2_665 1_545
Sn7 Sn3 Lu2 70.847(16) 7_565 1_545
Sn7 Sn3 Lu2 129.63(2) . 1_545
Sn5 Sn3 Lu2 74.784(14) . 1_545
Lu5 Sn3 Lu2 72.222(14) 5_766 1_545
Lu3 Sn3 Lu2 112.090(14) . 1_545
Lu2 Sn3 Lu2 133.93(3) . 1_545
Mn1 Sn4 Mn1 62.54(5) 7_565 .
Mn1 Sn4 Lu6 141.61(3) 7_565 .
Mn1 Sn4 Lu6 141.61(3) . .
Mn1 Sn4 Lu1 69.68(3) 7_565 .
Mn1 Sn4 Lu1 69.68(3) . .
Lu6 Sn4 Lu1 90.46(3) . .
Mn1 Sn4 Sn7 101.86(3) 7_565 8_755
Mn1 Sn4 Sn7 135.09(3) . 8_755
Lu6 Sn4 Sn7 77.66(2) . 8_755
Lu1 Sn4 Sn7 148.231(15) . 8_755
Mn1 Sn4 Sn7 135.09(3) 7_565 2_664
Mn1 Sn4 Sn7 101.86(3) . 2_664
Lu6 Sn4 Sn7 77.66(2) . 2_664
Lu1 Sn4 Sn7 148.231(15) . 2_664
Sn7 Sn4 Sn7 57.91(2) 8_755 2_664
Mn1 Sn4 Lu2 64.36(2) 7_565 2_664
Mn1 Sn4 Lu2 64.36(2) . 2_664
Lu6 Sn4 Lu2 143.92(2) . 2_664
Lu1 Sn4 Lu2 125.62(3) . 2_664
Sn7 Sn4 Lu2 70.92(2) 8_755 2_664
Sn7 Sn4 Lu2 70.92(2) 2_664 2_664
Mn1 Sn4 Lu3 125.70(3) 7_565 2_664
Mn1 Sn4 Lu3 67.98(2) . 2_664
Lu6 Sn4 Lu3 75.095(14) . 2_664
Lu1 Sn4 Lu3 73.557(14) . 2_664
Sn7 Sn4 Lu3 129.34(2) 8_755 2_664
Sn7 Sn4 Lu3 74.927(15) 2_664 2_664
Lu2 Sn4 Lu3 112.074(14) 2_664 2_664
Mn1 Sn4 Lu3 67.98(2) 7_565 2_654
Mn1 Sn4 Lu3 125.70(3) . 2_654
Lu6 Sn4 Lu3 75.095(14) . 2_654
Lu1 Sn4 Lu3 73.557(14) . 2_654
Sn7 Sn4 Lu3 74.927(15) 8_755 2_654
Sn7 Sn4 Lu3 129.34(2) 2_664 2_654
Lu2 Sn4 Lu3 112.074(14) 2_664 2_654
Lu3 Sn4 Lu3 134.84(3) 2_664 2_654
Mn1 Sn5 Mn1 68.61(5) 8_756 2_665
Mn1 Sn5 Lu6 70.16(3) 8_756 1_556
Mn1 Sn5 Lu6 70.16(3) 2_665 1_556
Mn1 Sn5 Sn3 58.22(3) 8_756 .
Mn1 Sn5 Sn3 58.22(3) 2_665 .
Lu6 Sn5 Sn3 116.13(3) 1_556 .
Mn1 Sn5 Sn6 148.41(4) 8_756 5_766
Mn1 Sn5 Sn6 106.04(3) 2_665 5_766
Lu6 Sn5 Sn6 139.20(2) 1_556 5_766
Sn3 Sn5 Sn6 91.88(3) . 5_766
Mn1 Sn5 Sn6 106.04(3) 8_756 3_746
Mn1 Sn5 Sn6 148.41(4) 2_665 3_746
Lu6 Sn5 Sn6 139.20(2) 1_556 3_746
Sn3 Sn5 Sn6 91.88(3) . 3_746
Sn6 Sn5 Sn6 61.40(3) 5_766 3_746
Mn1 Sn5 Lu4 140.64(3) 8_756 5_767
Mn1 Sn5 Lu4 140.64(3) 2_665 5_767
Lu6 Sn5 Lu4 93.65(3) 1_556 5_767
Sn3 Sn5 Lu4 150.22(3) . 5_767
Sn6 Sn5 Lu4 62.92(2) 5_766 5_767
Sn6 Sn5 Lu4 62.92(2) 3_746 5_767
Mn1 Sn5 Lu4 130.33(3) 8_756 .
Mn1 Sn5 Lu4 66.02(2) 2_665 .
Lu6 Sn5 Lu4 76.372(17) 1_556 .
Sn3 Sn5 Lu4 110.032(15) . .
Sn6 Sn5 Lu4 65.962(16) 5_766 .
Sn6 Sn5 Lu4 123.17(3) 3_746 .
Lu4 Sn5 Lu4 75.498(16) 5_767 .
Mn1 Sn5 Lu4 66.02(2) 8_756 1_545
Mn1 Sn5 Lu4 130.33(3) 2_665 1_545
Lu6 Sn5 Lu4 76.371(17) 1_556 1_545
Sn3 Sn5 Lu4 110.032(15) . 1_545
Sn6 Sn5 Lu4 123.17(3) 5_766 1_545
Sn6 Sn5 Lu4 65.962(16) 3_746 1_545
Lu4 Sn5 Lu4 75.498(16) 5_767 1_545
Lu4 Sn5 Lu4 138.37(3) . 1_545
Sn6 Sn6 Sn5 120.699(14) 7_565 5_766
Sn6 Sn6 Sn6 180.000(17) 7_565 7_575
Sn5 Sn6 Sn6 59.301(14) 5_766 7_575
Sn6 Sn6 Lu3 119.870(11) 7_565 2_664
Sn5 Sn6 Lu3 118.71(2) 5_766 2_664
Sn6 Sn6 Lu3 60.130(12) 7_575 2_664
Sn6 Sn6 Lu2 61.573(11) 7_565 5_766
Sn5 Sn6 Lu2 76.57(2) 5_766 5_766
Sn6 Sn6 Lu2 118.427(11) 7_575 5_766
Lu3 Sn6 Lu2 144.19(2) 2_664 5_766
Sn6 Sn6 Lu6 61.932(11) 7_565 .
Sn5 Sn6 Lu6 128.31(2) 5_766 .
Sn6 Sn6 Lu6 118.067(11) 7_575 .
Lu3 Sn6 Lu6 75.145(18) 2_664 .
Lu2 Sn6 Lu6 122.86(2) 5_766 .
Sn6 Sn6 Lu1 62.376(11) 7_565 .
Sn5 Sn6 Lu1 145.26(2) 5_766 .
Sn6 Sn6 Lu1 117.624(11) 7_575 .
Lu3 Sn6 Lu1 74.569(16) 2_664 .
Lu2 Sn6 Lu1 76.537(19) 5_766 .
Lu6 Sn6 Lu1 85.12(2) . .
Sn6 Sn6 Lu4 118.539(11) 7_565 1_554
Sn5 Sn6 Lu4 60.656(18) 5_766 1_554
Sn6 Sn6 Lu4 61.461(11) 7_575 1_554
Lu3 Sn6 Lu4 83.295(15) 2_664 1_554
Lu2 Sn6 Lu4 129.591(19) 5_766 1_554
Lu6 Sn6 Lu4 73.541(17) . 1_554
Lu1 Sn6 Lu4 152.577(19) . 1_554
Sn6 Sn6 Lu5 117.932(11) 7_565 .
Sn5 Sn6 Lu5 80.43(2) 5_766 .
Sn6 Sn6 Lu5 62.068(11) 7_575 .
Lu3 Sn6 Lu5 79.915(16) 2_664 .
Lu2 Sn6 Lu5 70.630(15) 5_766 .
Lu6 Sn6 Lu5 148.739(19) . .
Lu1 Sn6 Lu5 70.148(18) . .
Lu4 Sn6 Lu5 122.07(2) 1_554 .
Sn6 Sn6 Lu4 64.207(10) 7_565 5_766
Sn5 Sn6 Lu4 60.081(18) 5_766 5_766
Sn6 Sn6 Lu4 115.793(10) 7_575 5_766
Lu3 Sn6 Lu4 152.155(18) 2_664 5_766
Lu2 Sn6 Lu4 63.513(18) 5_766 5_766
Lu6 Sn6 Lu4 85.10(2) . 5_766
Lu1 Sn6 Lu4 123.711(19) . 5_766
Lu4 Sn6 Lu4 72.256(15) 1_554 5_766
Lu5 Sn6 Lu4 124.307(19) . 5_766
Sn3 Sn7 Sn7 121.654(13) . 7_575
Sn3 Sn7 Sn1 161.63(2) . .
Sn7 Sn7 Sn1 60.169(12) 7_575 .
Sn3 Sn7 Sn2 92.11(2) . .
Sn7 Sn7 Sn2 120.322(13) 7_575 .
Sn1 Sn7 Sn2 73.533(18) . .
Sn3 Sn7 Sn8 95.65(2) . .
Sn7 Sn7 Sn8 120.226(12) 7_575 .
Sn1 Sn7 Sn8 98.22(2) . .
Sn2 Sn7 Sn8 100.74(2) . .
Sn3 Sn7 Sn7 58.346(13) . 7_565
Sn7 Sn7 Sn7 180.00(3) 7_575 7_565
Sn1 Sn7 Sn7 119.831(12) . 7_565
Sn2 Sn7 Sn7 59.678(13) . 7_565
Sn8 Sn7 Sn7 59.774(12) . 7_565
Sn3 Sn7 Sn4 72.41(2) . 2_665
Sn7 Sn7 Sn4 61.044(12) 7_575 2_665
Sn1 Sn7 Sn4 95.96(2) . 2_665
Sn2 Sn7 Sn4 91.04(2) . 2_665
Sn8 Sn7 Sn4 163.65(2) . 2_665
Sn7 Sn7 Sn4 118.956(12) 7_565 2_665
Sn3 Sn7 Sn8 96.59(2) . 5_766
Sn7 Sn7 Sn8 61.299(12) 7_575 5_766
Sn1 Sn7 Sn8 99.39(2) . 5_766
Sn2 Sn7 Sn8 168.01(2) . 5_766
Sn8 Sn7 Sn8 70.266(19) . 5_766
Sn7 Sn7 Sn8 118.701(13) 7_565 5_766
Sn4 Sn7 Sn8 99.43(2) 2_665 5_766
Sn3 Sn7 Lu2 59.453(17) . .
Sn7 Sn7 Lu2 65.462(10) 7_575 .
Sn1 Sn7 Lu2 125.62(2) . .
Sn2 Sn7 Lu2 139.524(19) . .
Sn8 Sn7 Lu2 109.58(2) . .
Sn7 Sn7 Lu2 114.538(10) 7_565 .
Sn4 Sn7 Lu2 54.919(19) 2_665 .
Sn8 Sn7 Lu2 52.464(15) 5_766 .
Lu2 Sn8 Sn7 138.831(19) 5_766 7_565
Lu2 Sn8 Sn7 138.831(19) 5_766 .
Sn7 Sn8 Sn7 60.45(2) 7_565 .
Lu2 Sn8 Lu1 79.61(2) 5_766 .
Sn7 Sn8 Lu1 73.65(2) 7_565 .
Sn7 Sn8 Lu1 73.65(2) . .
Lu2 Sn8 Sn7 72.141(19) 5_766 5_766
Sn7 Sn8 Sn7 145.20(2) 7_565 5_766
Sn7 Sn8 Sn7 109.734(19) . 5_766
Lu1 Sn8 Sn7 138.85(2) . 5_766
Lu2 Sn8 Sn7 72.141(19) 5_766 3_746
Sn7 Sn8 Sn7 109.734(19) 7_565 3_746
Sn7 Sn8 Sn7 145.20(2) . 3_746
Lu1 Sn8 Sn7 138.85(2) . 3_746
Sn7 Sn8 Sn7 57.40(2) 5_766 3_746
Lu2 Sn8 Lu5 137.42(3) 5_766 5_766
Sn7 Sn8 Lu5 74.500(19) 7_565 5_766
Sn7 Sn8 Lu5 74.500(19) . 5_766
Lu1 Sn8 Lu5 142.97(2) . 5_766
Sn7 Sn8 Lu5 70.715(16) 5_766 5_766
Sn7 Sn8 Lu5 70.715(16) 3_746 5_766
Lu2 Sn8 Lu5 71.216(14) 5_766 1_545
Sn7 Sn8 Lu5 70.637(16) 7_565 1_545
Sn7 Sn8 Lu5 125.39(2) . 1_545
Lu1 Sn8 Lu5 70.544(13) . 1_545
Sn7 Sn8 Lu5 124.43(2) 5_766 1_545
Sn7 Sn8 Lu5 72.341(15) 3_746 1_545
Lu5 Sn8 Lu5 115.232(13) 5_766 1_545
Lu2 Sn8 Lu5 71.216(14) 5_766 .
Sn7 Sn8 Lu5 125.39(2) 7_565 .
Sn7 Sn8 Lu5 70.637(16) . .
Lu1 Sn8 Lu5 70.544(13) . .
Sn7 Sn8 Lu5 72.341(15) 5_766 .
Sn7 Sn8 Lu5 124.43(2) 3_746 .
Lu5 Sn8 Lu5 115.232(13) 5_766 .
Lu5 Sn8 Lu5 129.51(3) 1_545 .

loop_
_geom_bond_atom_site_label_1
_geom_bond_atom_site_label_2
_geom_bond_distance
_geom_bond_site_symmetry_2
Lu1 Sn4 3.0869(9) .
Lu1 Sn8 3.1043(9) .
Lu1 Sn6 3.1974(7) .
Lu1 Sn6 3.1974(7) 7_565
Lu1 Sn2 3.2574(9) .
Lu1 Sn1 3.2840(6) .
Lu1 Sn1 3.2840(6) 1_545
Lu1 Mn1 3.3609(12) 7_565
Lu1 Mn1 3.3609(12) .
Lu1 Lu5 3.7274(6) .
Lu1 Lu5 3.7274(6) 1_545
Lu1 Lu3 3.8111(6) 2_654
Lu2 Sn8 3.0015(9) 5_766
Lu2 Sn6 3.1144(7) 3_756
Lu2 Sn6 3.1144(7) 5_766
Lu2 Sn4 3.1196(10) 2_665
Lu2 Mn1 3.1553(11) 8_766
Lu2 Mn1 3.1553(11) 2_665
Lu2 Sn3 3.2845(6) .
Lu2 Sn3 3.2845(6) 1_565
Lu2 Lu4 3.4415(9) .
Lu2 Sn7 3.6027(8) .
Lu2 Sn7 3.6027(8) 7_575
Lu2 Lu5 3.7036(6) 5_776
Lu3 Sn2 2.9937(9) .
Lu3 Sn1 3.0394(9) 2_665
Lu3 Sn6 3.0923(8) 8_756
Lu3 Sn6 3.0923(8) 2_665
Lu3 Sn3 3.1079(10) .
Lu3 Sn4 3.2736(6) 2_665
Lu3 Sn4 3.2736(6) 2_655
Lu3 Mn1 3.4090(11) 2_665
Lu3 Mn1 3.4090(11) 8_756
Lu3 Lu6 3.8072(6) 2_655
Lu3 Lu6 3.8072(6) 2_665
Lu3 Lu1 3.8111(6) 2_665
Lu4 Sn5 3.1561(10) 5_767
Lu4 Sn2 3.1577(10) 2_665
Lu4 Sn6 3.2236(7) 7_576
Lu4 Sn6 3.2236(7) 1_556
Lu4 Sn5 3.2337(6) .
Lu4 Sn5 3.2337(6) 1_565
Lu4 Mn1 3.3083(12) 2_665
Lu4 Mn1 3.3083(12) 8_766
Lu4 Sn6 3.4073(7) 3_756
Lu4 Sn6 3.4073(7) 5_766
Lu4 Lu6 3.8163(6) 1_556
Lu5 Sn3 2.9865(10) 5_766
Lu5 Sn1 2.9936(10) .
Lu5 Sn8 3.2638(9) 5_766
Lu5 Sn6 3.2878(8) .
Lu5 Sn6 3.2878(8) 7_575
Lu5 Sn8 3.3418(6) 1_565
Lu5 Sn8 3.3418(6) .
Lu5 Lu2 3.7036(6) 5_776
Lu5 Lu2 3.7036(6) 5_766
Lu5 Lu1 3.7274(6) 1_565
Lu6 Sn5 2.9271(10) 1_554
Lu6 Sn4 2.9604(9) .
Lu6 Sn6 3.1510(7) 7_565
Lu6 Sn6 3.1510(7) .
Lu6 Sn1 3.2127(9) 2_664
Lu6 Sn2 3.2740(6) 2_654
Lu6 Sn2 3.2740(6) 2_664
Lu6 Mn1 3.2949(12) 8_755
Lu6 Mn1 3.2949(12) 2_664
Lu6 Lu3 3.8072(6) 2_664
Lu6 Lu3 3.8072(6) 2_654
Lu6 Lu4 3.8163(6) 1_554
Mn1 Sn2 2.7430(12) .
Mn1 Sn4 2.7799(12) .
Mn1 Sn1 2.7933(12) .
Mn1 Sn5 2.8030(13) 2_664
Mn1 Sn3 2.8055(12) 2_664
Mn1 Mn1 2.886(2) 7_565
Mn1 Lu2 3.1553(11) 2_664
Mn1 Mn1 3.160(2) 7_575
Mn1 Lu6 3.2949(12) 2_665
Mn1 Lu4 3.3083(11) 2_664
Mn1 Lu3 3.4090(11) 2_664
Sn1 Mn1 2.7933(12) 7_575
Sn1 Sn7 3.0078(8) 7_575
Sn1 Sn7 3.0078(8) .
Sn1 Lu3 3.0394(9) 2_664
Sn1 Lu6 3.2127(9) 2_665
Sn1 Lu1 3.2840(6) 1_565
Sn2 Mn1 2.7430(12) 7_565
Sn2 Sn7 3.0235(8) .
Sn2 Sn7 3.0235(8) 7_565
Sn2 Lu4 3.1577(10) 2_664
Sn2 Lu6 3.2740(6) 2_655
Sn2 Lu6 3.2740(6) 2_665
Sn3 Mn1 2.8055(12) 8_756
Sn3 Mn1 2.8055(12) 2_665
Sn3 Sn7 2.9087(8) 7_565
Sn3 Sn7 2.9087(8) .
Sn3 Sn5 2.9574(11) .
Sn3 Lu5 2.9865(10) 5_766
Sn3 Lu2 3.2845(6) 1_545
Sn4 Mn1 2.7799(12) 7_565
Sn4 Sn7 3.0904(8) 8_755
Sn4 Sn7 3.0904(8) 2_664
Sn4 Lu2 3.1196(10) 2_664
Sn4 Lu3 3.2736(6) 2_664
Sn4 Lu3 3.2736(6) 2_654
Sn5 Mn1 2.8030(13) 8_756
Sn5 Mn1 2.8030(13) 2_665
Sn5 Lu6 2.9271(10) 1_556
Sn5 Sn6 3.0167(9) 5_766
Sn5 Sn6 3.0167(9) 3_746
Sn5 Lu4 3.1561(10) 5_767
Sn5 Lu4 3.2337(6) 1_545
Sn6 Sn6 2.9651(11) 7_565
Sn6 Sn5 3.0167(9) 5_766
Sn6 Sn6 3.0802(11) 7_575
Sn6 Lu3 3.0923(8) 2_664
Sn6 Lu2 3.1144(7) 5_766
Sn6 Lu4 3.2236(8) 1_554
Sn6 Lu4 3.4073(7) 5_766
Sn7 Sn7 2.9924(11) 7_575
Sn7 Sn8 3.0322(8) .
Sn7 Sn7 3.0529(11) 7_565
Sn7 Sn4 3.0904(8) 2_665
Sn7 Sn8 3.1155(9) 5_766
Sn8 Lu2 3.0015(9) 5_766
Sn8 Sn7 3.0322(8) 7_565
Sn8 Sn7 3.1155(9) 5_766
Sn8 Sn7 3.1155(9) 3_746
Sn8 Lu5 3.2638(10) 5_766
Sn8 Lu5 3.3418(6) 1_545
